data_7223778
loop_
_publ_author_name
'Yang, Xiao'
'Wang, Yu'
'Zhou, Hao-Long'
'Liu, Yi-Jiang'
'He, Chun-Ting'
'Lin, Rui-Biao'
'Zhang, Jie-Peng'

_publ_section_title
;
 Guest-containing supramolecular isomers of silver(i)
 3,5-dialkyl-1,2,4-triazolates: syntheses, structures, and structural
 transformation behaviours
;
_journal_issue 46
_journal_name_full CrystEngComm
_journal_page_first 8843
_journal_paper_doi 10.1039/C5CE00004A
_journal_volume 17
_journal_year 2015
_chemical_formula_sum 'C71 H122 Ag8 N24 O'
_chemical_formula_weight 2190.89
_chemical_name_systematic
; 
 ? 
;
_space_group_IT_number 14
_symmetry_cell_setting monoclinic
_symmetry_space_group_name_Hall '-P 2yn'
_symmetry_space_group_name_H-M 'P 1 21/n 1'
_atom_sites_solution_hydrogens geom
_atom_sites_solution_primary direct
_atom_sites_solution_secondary difmap
_audit_creation_method SHELXL-97
_audit_update_record
;
2014-12-31 deposited with the CCDC.
2015-03-27 downloaded from the CCDC.
;
_cell_angle_alpha 90.00
_cell_angle_beta 115.8920(10)
_cell_angle_gamma 90.00
_cell_formula_units_Z 4
_cell_length_a 21.8059(6)
_cell_length_b 20.5551(5)
_cell_length_c 22.2812(5)
_cell_measurement_temperature 113(2)
_cell_volume 8984.4(4)
_computing_structure_refinement 'SHELXL-97 (Sheldrick, 1997)'
_computing_structure_solution 'SHELXS-97 (Sheldrick, 1990)'
_diffrn_ambient_temperature 113(2)
_diffrn_measured_fraction_theta_full 0.971
_diffrn_measured_fraction_theta_max 0.971
_diffrn_radiation_monochromator graphite
_diffrn_radiation_source 'fine-focus sealed tube'
_diffrn_radiation_type MoK\a
_diffrn_radiation_wavelength 0.71073
_diffrn_reflns_av_R_equivalents 0.0737
_diffrn_reflns_av_sigmaI/netI 0.0863
_diffrn_reflns_limit_h_max 28
_diffrn_reflns_limit_h_min -27
_diffrn_reflns_limit_k_max 26
_diffrn_reflns_limit_k_min -22
_diffrn_reflns_limit_l_max 28
_diffrn_reflns_limit_l_min -28
_diffrn_reflns_number 47314
_diffrn_reflns_theta_full 27.48
_diffrn_reflns_theta_max 27.48
_diffrn_reflns_theta_min 2.99
_exptl_absorpt_coefficient_mu 1.758
_exptl_absorpt_correction_T_max 0.8438
_exptl_absorpt_correction_T_min 0.8438
_exptl_absorpt_correction_type multi-scan
_exptl_absorpt_process_details SADABS
_exptl_crystal_colour colorless
_exptl_crystal_density_diffrn 1.620
_exptl_crystal_density_method 'not measured'
_exptl_crystal_description plate
_exptl_crystal_F_000 4400
_exptl_crystal_size_max 0.10
_exptl_crystal_size_mid 0.10
_exptl_crystal_size_min 0.10
_refine_diff_density_max 1.376
_refine_diff_density_min -1.297
_refine_diff_density_rms 0.227
_refine_ls_extinction_coef 0.00114(6)
_refine_ls_extinction_expression Fc^*^=kFc[1+0.001xFc^2^\l^3^/sin(2\q)]^-1/4^
_refine_ls_extinction_method SHELXL
_refine_ls_goodness_of_fit_ref 1.073
_refine_ls_hydrogen_treatment constr
_refine_ls_matrix_type full
_refine_ls_number_parameters 917
_refine_ls_number_reflns 20015
_refine_ls_number_restraints 0
_refine_ls_restrained_S_all 1.073
_refine_ls_R_factor_all 0.1281
_refine_ls_R_factor_gt 0.0648
_refine_ls_shift/su_max 0.002
_refine_ls_shift/su_mean 0.000
_refine_ls_structure_factor_coef Fsqd
_refine_ls_weighting_details 'calc w=1/[\s^2^(Fo^2^)+(0.1331P)^2^+0.0000P] where P=(Fo^2^+2Fc^2^)/3'
_refine_ls_weighting_scheme calc
_refine_ls_wR_factor_gt 0.1768
_refine_ls_wR_factor_ref 0.2426
_reflns_number_gt 11284
_reflns_number_total 20015
_reflns_threshold_expression >2sigma(I)
_cod_data_source_file c5ce00004a2.cif
_cod_data_source_block 4d
_cod_original_sg_symbol_H-M P21/n
_cod_database_code 7223778

loop_
_symmetry_equiv_pos_as_xyz
'x, y, z'
'-x+1/2, y+1/2, -z+1/2'
'-x, -y, -z'
'x-1/2, -y-1/2, z-1/2'

loop_
_atom_site_label
_atom_site_type_symbol
_atom_site_fract_x
_atom_site_fract_y
_atom_site_fract_z
_atom_site_U_iso_or_equiv
_atom_site_adp_type
_atom_site_occupancy
_atom_site_symmetry_multiplicity
_atom_site_calc_flag
_atom_site_refinement_flags
_atom_site_disorder_assembly
_atom_site_disorder_group
Ag1 Ag 0.058208(18) 0.809852(19) 0.192221(16) 0.05154(10) Uani 1 1 d . . .
Ag2 Ag 0.080253(19) 0.64071(2) 0.210900(16) 0.05981(11) Uani 1 1 d . . .
Ag3 Ag -0.022887(17) 0.81174(2) 0.298946(17) 0.05365(11) Uani 1 1 d . . .
Ag4 Ag -0.043874(18) 0.64835(2) 0.262159(18) 0.05706(11) Uani 1 1 d . . .
Ag5 Ag 0.26125(2) 0.73308(2) 0.490532(19) 0.06816(14) Uani 1 1 d . . .
Ag6 Ag 0.080269(18) 0.35388(2) 0.345046(16) 0.05581(11) Uani 1 1 d . . .
Ag7 Ag 0.280701(17) 0.26672(2) 0.648876(16) 0.05714(11) Uani 1 1 d . . .
Ag8 Ag 0.363047(17) 0.21322(2) 0.542736(15) 0.05232(10) Uani 1 1 d . . .
N1 N 0.07871(18) 0.7529(2) 0.11953(16) 0.0489(10) Uani 1 1 d . . .
N2 N 0.09873(17) 0.68759(18) 0.13501(15) 0.0444(10) Uani 1 1 d . . .
N3 N 0.10501(18) 0.7147(2) 0.04094(15) 0.0487(11) Uani 1 1 d . . .
N4 N 0.05315(18) 0.90050(19) 0.24180(17) 0.0490(10) Uani 1 1 d . . .
N5 N 0.02459(18) 0.9007(2) 0.28582(17) 0.0521(11) Uani 1 1 d . . .
N6 N 0.0407(2) 1.0026(2) 0.2659(2) 0.0668(14) Uani 1 1 d . . .
N7 N 0.10537(17) 0.73444(19) 0.29297(16) 0.0446(10) Uani 1 1 d . . .
N8 N 0.06548(17) 0.71964(19) 0.32664(16) 0.0456(10) Uani 1 1 d . . .
N9 N 0.17379(19) 0.7244(2) 0.40120(17) 0.0536(12) Uani 1 1 d . . .
N10 N 0.4363(2) 0.7286(2) 0.67736(19) 0.0579(13) Uani 1 1 d . . .
N11 N 0.4405(2) 0.7912(2) 0.66005(18) 0.0543(12) Uani 1 1 d . . .
N12 N 0.3505(2) 0.7443(2) 0.57897(18) 0.0618(14) Uani 1 1 d . . .
N13 N 0.07419(16) 0.56246(19) 0.27276(16) 0.0468(10) Uani 1 1 d . . .
N14 N 0.01096(17) 0.5551(2) 0.27386(16) 0.0478(10) Uani 1 1 d . . .
N15 N 0.07318(17) 0.4665(2) 0.31922(16) 0.0479(10) Uani 1 1 d . . .
N16 N 0.23871(19) 0.2975(2) 0.53843(17) 0.0576(12) Uani 1 1 d . . .
N17 N 0.25355(19) 0.2538(2) 0.49944(17) 0.0551(12) Uani 1 1 d . . .
N18 N 0.16355(19) 0.31170(19) 0.43468(16) 0.0473(11) Uani 1 1 d . . .
N19 N 0.11730(17) 0.2996(2) 0.71152(18) 0.0544(11) Uani 1 1 d . . .
N20 N 0.09697(18) 0.2406(2) 0.67832(19) 0.0551(11) Uani 1 1 d . . .
N21 N 0.19680(17) 0.2680(2) 0.68115(17) 0.0506(11) Uani 1 1 d . . .
N22 N 0.38247(17) 0.2224(2) 0.68978(15) 0.0499(11) Uani 1 1 d . . .
N23 N 0.41200(17) 0.1969(2) 0.65167(15) 0.0496(11) Uani 1 1 d . . .
N24 N 0.48479(17) 0.1845(2) 0.75795(15) 0.0486(11) Uani 1 1 d . . .
C1 C 0.0834(2) 0.7663(2) 0.0641(2) 0.0486(13) Uani 1 1 d . . .
C2 C 0.0636(3) 0.8324(3) 0.0308(3) 0.0803(19) Uani 1 1 d . . .
H2 H 0.0635 0.8571 0.0694 0.096 Uiso 1 1 calc R . .
C3 C -0.0011(5) 0.8382(5) -0.0099(7) 0.252(7) Uani 1 1 d . . .
H3A H -0.0178 0.8804 -0.0026 0.378 Uiso 1 1 calc R . .
H3B H -0.0267 0.8032 -0.0014 0.378 Uiso 1 1 calc R . .
H3C H -0.0073 0.8355 -0.0561 0.378 Uiso 1 1 calc R . .
C4 C 0.1201(5) 0.8652(4) 0.0266(6) 0.201(5) Uani 1 1 d . . .
H4A H 0.1600 0.8633 0.0700 0.302 Uiso 1 1 calc R . .
H4B H 0.1079 0.9108 0.0140 0.302 Uiso 1 1 calc R . .
H4C H 0.1306 0.8439 -0.0071 0.302 Uiso 1 1 calc R . .
C5 C 0.1126(2) 0.6668(2) 0.08451(18) 0.0413(11) Uani 1 1 d . . .
C6 C 0.1345(2) 0.5990(3) 0.0803(2) 0.0569(14) Uani 1 1 d . . .
H6 H 0.1519 0.5983 0.0456 0.068 Uiso 1 1 calc R . .
C7 C 0.1933(3) 0.5771(4) 0.1468(3) 0.089(2) Uani 1 1 d . . .
H7A H 0.2319 0.6070 0.1587 0.134 Uiso 1 1 calc R . .
H7B H 0.2076 0.5330 0.1419 0.134 Uiso 1 1 calc R . .
H7C H 0.1779 0.5776 0.1820 0.134 Uiso 1 1 calc R . .
C8 C 0.0758(3) 0.5519(3) 0.0587(3) 0.089(2) Uani 1 1 d . . .
H8A H 0.0627 0.5456 0.0951 0.134 Uiso 1 1 calc R . .
H8B H 0.0895 0.5101 0.0472 0.134 Uiso 1 1 calc R . .
H8C H 0.0369 0.5694 0.0196 0.134 Uiso 1 1 calc R . .
C9 C 0.0621(3) 0.9606(3) 0.2301(2) 0.0597(14) Uani 1 1 d . . .
C10 C 0.0888(3) 0.9825(3) 0.1821(2) 0.0678(16) Uani 1 1 d . . .
H10 H 0.1148 0.9450 0.1759 0.081 Uiso 1 1 calc R . .
C11 C 0.1402(4) 1.0383(4) 0.2130(4) 0.152(3) Uani 1 1 d . . .
H11A H 0.1192 1.0727 0.2283 0.229 Uiso 1 1 calc R . .
H11B H 0.1533 1.0560 0.1794 0.229 Uiso 1 1 calc R . .
H11C H 0.1808 1.0217 0.2509 0.229 Uiso 1 1 calc R . .
C12 C 0.0325(4) 0.9967(4) 0.1158(3) 0.114(3) Uani 1 1 d . . .
H12A H 0.0025 0.9588 0.1000 0.171 Uiso 1 1 calc R . .
H12B H 0.0513 1.0068 0.0842 0.171 Uiso 1 1 calc R . .
H12C H 0.0063 1.0341 0.1193 0.171 Uiso 1 1 calc R . .
C13 C 0.0164(3) 0.9627(3) 0.2962(2) 0.0620(15) Uani 1 1 d . . .
C14 C -0.0142(3) 0.9824(4) 0.3443(3) 0.109(2) Uani 1 1 d . . .
H14 H -0.0128 0.9426 0.3707 0.130 Uiso 1 1 calc R . .
C15 C -0.0884(4) 0.9993(6) 0.3047(4) 0.146(4) Uani 1 1 d . . .
H15A H -0.0923 1.0422 0.2842 0.219 Uiso 1 1 calc R . .
H15B H -0.1108 1.0000 0.3344 0.219 Uiso 1 1 calc R . .
H15C H -0.1102 0.9666 0.2698 0.219 Uiso 1 1 calc R . .
C16 C 0.0255(4) 1.0321(4) 0.3929(4) 0.127(3) Uani 1 1 d . . .
H16A H 0.0625 1.0112 0.4311 0.191 Uiso 1 1 calc R . .
H16B H -0.0041 1.0557 0.4080 0.191 Uiso 1 1 calc R . .
H16C H 0.0448 1.0626 0.3719 0.191 Uiso 1 1 calc R . .
C17 C 0.1681(2) 0.7381(3) 0.3380(2) 0.0529(14) Uani 1 1 d . . .
C18 C 0.2256(2) 0.7539(4) 0.3206(3) 0.0792(19) Uani 1 1 d . . .
H18 H 0.2041 0.7456 0.2714 0.095 Uiso 1 1 calc R . .
C19 C 0.2433(4) 0.8185(4) 0.3233(5) 0.165(3) Uani 1 1 d . . .
H19A H 0.2043 0.8434 0.2915 0.247 Uiso 1 1 calc R . .
H19B H 0.2817 0.8230 0.3120 0.247 Uiso 1 1 calc R . .
H19C H 0.2564 0.8352 0.3685 0.247 Uiso 1 1 calc R . .
C20 C 0.2820(3) 0.7032(4) 0.3455(3) 0.095(2) Uani 1 1 d . . .
H20A H 0.3057 0.7047 0.3944 0.142 Uiso 1 1 calc R . .
H20B H 0.3145 0.7123 0.3271 0.142 Uiso 1 1 calc R . .
H20C H 0.2623 0.6599 0.3313 0.142 Uiso 1 1 calc R . .
C21 C 0.1092(2) 0.7136(2) 0.3900(2) 0.0491(13) Uani 1 1 d . . .
C22 C 0.0840(3) 0.6958(4) 0.4417(3) 0.091(2) Uani 1 1 d . . .
H22 H 0.0340 0.6894 0.4139 0.110 Uiso 1 1 calc R . .
C23 C 0.0862(5) 0.7497(5) 0.4856(3) 0.135(3) Uani 1 1 d . . .
H23A H 0.1336 0.7580 0.5175 0.202 Uiso 1 1 calc R . .
H23B H 0.0595 0.7384 0.5098 0.202 Uiso 1 1 calc R . .
H23C H 0.0670 0.7888 0.4587 0.202 Uiso 1 1 calc R . .
C24 C 0.1068(4) 0.6308(4) 0.4696(3) 0.116(3) Uani 1 1 d . . .
H24A H 0.1031 0.6010 0.4339 0.173 Uiso 1 1 calc R . .
H24B H 0.0781 0.6150 0.4903 0.173 Uiso 1 1 calc R . .
H24C H 0.1543 0.6329 0.5033 0.173 Uiso 1 1 calc R . .
C25 C 0.3822(2) 0.7015(3) 0.6290(2) 0.0603(16) Uani 1 1 d . . .
C26 C 0.3592(3) 0.6337(3) 0.6326(3) 0.086(2) Uani 1 1 d . . .
H26 H 0.3972 0.6115 0.6706 0.103 Uiso 1 1 calc R . .
C27 C 0.3449(5) 0.5951(4) 0.5712(4) 0.127(4) Uani 1 1 d . . .
H27A H 0.3098 0.6171 0.5324 0.190 Uiso 1 1 calc R . .
H27B H 0.3290 0.5516 0.5756 0.190 Uiso 1 1 calc R . .
H27C H 0.3867 0.5913 0.5652 0.190 Uiso 1 1 calc R . .
C28 C 0.2974(4) 0.6338(5) 0.6478(4) 0.136(4) Uani 1 1 d . . .
H28A H 0.3044 0.6658 0.6829 0.204 Uiso 1 1 calc R . .
H28B H 0.2917 0.5905 0.6630 0.204 Uiso 1 1 calc R . .
H28C H 0.2565 0.6453 0.6074 0.204 Uiso 1 1 calc R . .
C29 C 0.3874(2) 0.8003(3) 0.5982(2) 0.0585(16) Uani 1 1 d . . .
C30 C 0.3762(3) 0.8580(3) 0.5555(2) 0.0661(18) Uani 1 1 d . . .
H30 H 0.3258 0.8632 0.5293 0.079 Uiso 1 1 calc R . .
C31 C 0.4055(4) 0.8474(3) 0.5055(3) 0.097(2) Uani 1 1 d . . .
H31A H 0.4551 0.8432 0.5293 0.145 Uiso 1 1 calc R . .
H31B H 0.3939 0.8845 0.4749 0.145 Uiso 1 1 calc R . .
H31C H 0.3862 0.8075 0.4801 0.145 Uiso 1 1 calc R . .
C32 C 0.4028(4) 0.9201(4) 0.5944(3) 0.114(3) Uani 1 1 d . . .
H32A H 0.3739 0.9325 0.6160 0.171 Uiso 1 1 calc R . .
H32B H 0.4021 0.9549 0.5639 0.171 Uiso 1 1 calc R . .
H32C H 0.4496 0.9134 0.6284 0.171 Uiso 1 1 calc R . .
C33 C 0.1094(2) 0.5101(2) 0.30021(19) 0.0394(11) Uani 1 1 d . . .
C34 C 0.1810(2) 0.5016(3) 0.3090(3) 0.0610(15) Uani 1 1 d . . .
H34 H 0.1919 0.5407 0.2888 0.073 Uiso 1 1 calc R . .
C35 C 0.1909(3) 0.4436(3) 0.2738(4) 0.107(3) Uani 1 1 d . . .
H35A H 0.2041 0.4061 0.3040 0.161 Uiso 1 1 calc R . .
H35B H 0.2268 0.4527 0.2597 0.161 Uiso 1 1 calc R . .
H35C H 0.1482 0.4338 0.2345 0.161 Uiso 1 1 calc R . .
C36 C 0.2286(3) 0.5034(6) 0.3831(3) 0.135(4) Uani 1 1 d . . .
H36A H 0.2141 0.5378 0.4045 0.203 Uiso 1 1 calc R . .
H36B H 0.2752 0.5121 0.3894 0.203 Uiso 1 1 calc R . .
H36C H 0.2272 0.4613 0.4032 0.203 Uiso 1 1 calc R . .
C37 C 0.01365(19) 0.4993(3) 0.30278(19) 0.0488(13) Uani 1 1 d . . .
C38 C -0.0445(2) 0.4708(3) 0.3137(2) 0.0543(13) Uani 1 1 d . . .
H38 H -0.0324 0.4249 0.3294 0.065 Uiso 1 1 calc R . .
C39 C -0.0531(2) 0.5095(3) 0.3694(2) 0.0792(19) Uani 1 1 d . . .
H39A H -0.0081 0.5176 0.4063 0.119 Uiso 1 1 calc R . .
H39B H -0.0809 0.4842 0.3857 0.119 Uiso 1 1 calc R . .
H39C H -0.0756 0.5511 0.3514 0.119 Uiso 1 1 calc R . .
C40 C -0.1109(3) 0.4694(3) 0.2492(3) 0.0741(19) Uani 1 1 d . . .
H40A H -0.1180 0.5119 0.2271 0.111 Uiso 1 1 calc R . .
H40B H -0.1491 0.4599 0.2598 0.111 Uiso 1 1 calc R . .
H40C H -0.1080 0.4357 0.2195 0.111 Uiso 1 1 calc R . .
C41 C 0.1848(2) 0.3294(3) 0.4987(2) 0.0523(14) Uani 1 1 d . . .
C42 C 0.1499(3) 0.3793(3) 0.5250(3) 0.0726(18) Uani 1 1 d . . .
H42 H 0.1712 0.3734 0.5745 0.087 Uiso 1 1 calc R . .
C43 C 0.1654(4) 0.4465(3) 0.5138(3) 0.118(3) Uani 1 1 d . . .
H43A H 0.2144 0.4545 0.5390 0.176 Uiso 1 1 calc R . .
H43B H 0.1401 0.4767 0.5287 0.176 Uiso 1 1 calc R . .
H43C H 0.1520 0.4532 0.4661 0.176 Uiso 1 1 calc R . .
C44 C 0.0763(3) 0.3668(4) 0.5022(3) 0.105(3) Uani 1 1 d . . .
H44A H 0.0499 0.3955 0.4646 0.158 Uiso 1 1 calc R . .
H44B H 0.0640 0.3754 0.5389 0.158 Uiso 1 1 calc R . .
H44C H 0.0662 0.3213 0.4881 0.158 Uiso 1 1 calc R . .
C45 C 0.2072(2) 0.2638(2) 0.4375(2) 0.0427(12) Uani 1 1 d . . .
C46 C 0.2035(3) 0.2227(3) 0.3808(2) 0.0612(16) Uani 1 1 d . . .
H46 H 0.2423 0.1913 0.3996 0.073 Uiso 1 1 calc R . .
C47 C 0.2140(4) 0.2627(4) 0.3283(3) 0.103(3) Uani 1 1 d . . .
H47A H 0.1832 0.3002 0.3155 0.155 Uiso 1 1 calc R . .
H47B H 0.2044 0.2357 0.2889 0.155 Uiso 1 1 calc R . .
H47C H 0.2613 0.2780 0.3467 0.155 Uiso 1 1 calc R . .
C48 C 0.1395(4) 0.1831(3) 0.3517(4) 0.115(3) Uani 1 1 d . . .
H48A H 0.1389 0.1531 0.3857 0.173 Uiso 1 1 calc R . .
H48B H 0.1377 0.1582 0.3135 0.173 Uiso 1 1 calc R . .
H48C H 0.0998 0.2120 0.3370 0.173 Uiso 1 1 calc R . .
C49 C 0.1760(2) 0.3123(2) 0.7120(2) 0.0494(13) Uani 1 1 d . . .
C50 C 0.2172(3) 0.3704(3) 0.7517(3) 0.0735(18) Uani 1 1 d . . .
H50 H 0.1834 0.4004 0.7564 0.088 Uiso 1 1 calc R . .
C51 C 0.2643(4) 0.3504(5) 0.8209(4) 0.136(4) Uani 1 1 d . . .
H51A H 0.2398 0.3506 0.8487 0.204 Uiso 1 1 calc R . .
H51B H 0.3026 0.3810 0.8393 0.204 Uiso 1 1 calc R . .
H51C H 0.2816 0.3066 0.8201 0.204 Uiso 1 1 calc R . .
C52 C 0.2505(4) 0.4097(4) 0.7156(4) 0.119(3) Uani 1 1 d . . .
H52A H 0.2431 0.3876 0.6740 0.178 Uiso 1 1 calc R . .
H52B H 0.2995 0.4134 0.7442 0.178 Uiso 1 1 calc R . .
H52C H 0.2302 0.4532 0.7054 0.178 Uiso 1 1 calc R . .
C53 C 0.1456(2) 0.2231(3) 0.6612(2) 0.0586(15) Uani 1 1 d . . .
C54 C 0.1418(3) 0.1625(3) 0.6241(3) 0.0727(17) Uani 1 1 d . . .
H54 H 0.1035 0.1374 0.6261 0.087 Uiso 1 1 calc R . .
C55 C 0.2050(4) 0.1194(4) 0.6603(4) 0.141(3) Uani 1 1 d . . .
H55A H 0.2461 0.1440 0.6673 0.212 Uiso 1 1 calc R . .
H55B H 0.2016 0.0808 0.6331 0.212 Uiso 1 1 calc R . .
H55C H 0.2076 0.1058 0.7035 0.212 Uiso 1 1 calc R . .
C56 C 0.1223(4) 0.1701(4) 0.5518(3) 0.117(3) Uani 1 1 d . . .
H56A H 0.0801 0.1955 0.5311 0.175 Uiso 1 1 calc R . .
H56B H 0.1150 0.1270 0.5308 0.175 Uiso 1 1 calc R . .
H56C H 0.1588 0.1926 0.5458 0.175 Uiso 1 1 calc R . .
C57 C 0.4276(2) 0.2143(3) 0.75282(19) 0.0489(13) Uani 1 1 d . . .
C58 C 0.4157(3) 0.2392(3) 0.8112(2) 0.0757(19) Uani 1 1 d . . .
H58 H 0.3780 0.2712 0.7886 0.091 Uiso 1 1 calc R . .
C59 C 0.3818(3) 0.1902(4) 0.8352(3) 0.111(2) Uani 1 1 d . . .
H59A H 0.3430 0.1714 0.7970 0.166 Uiso 1 1 calc R . .
H59B H 0.3657 0.2110 0.8653 0.166 Uiso 1 1 calc R . .
H59C H 0.4143 0.1556 0.8592 0.166 Uiso 1 1 calc R . .
C60 C 0.4681(4) 0.2799(3) 0.8574(3) 0.121(2) Uani 1 1 d . . .
H60A H 0.4985 0.2539 0.8958 0.182 Uiso 1 1 calc R . .
H60B H 0.4474 0.3146 0.8727 0.182 Uiso 1 1 calc R . .
H60C H 0.4942 0.2992 0.8356 0.182 Uiso 1 1 calc R . .
C61 C 0.47154(19) 0.1738(2) 0.69321(18) 0.0404(11) Uani 1 1 d . . .
C62 C 0.5214(2) 0.1404(3) 0.6732(2) 0.0700(18) Uani 1 1 d . . .
H62 H 0.5605 0.1262 0.7156 0.084 Uiso 1 1 calc R . .
C63 C 0.4919(4) 0.0804(4) 0.6343(3) 0.123(3) Uani 1 1 d . . .
H63A H 0.4711 0.0542 0.6573 0.184 Uiso 1 1 calc R . .
H63B H 0.5280 0.0552 0.6301 0.184 Uiso 1 1 calc R . .
H63C H 0.4570 0.0921 0.5898 0.184 Uiso 1 1 calc R . .
C64 C 0.5501(3) 0.1875(4) 0.6405(3) 0.094(2) Uani 1 1 d . . .
H64A H 0.5157 0.1966 0.5950 0.141 Uiso 1 1 calc R . .
H64B H 0.5906 0.1685 0.6389 0.141 Uiso 1 1 calc R . .
H64C H 0.5627 0.2280 0.6661 0.141 Uiso 1 1 calc R . .
C65 C 0.2752(2) 0.5202(3) 0.0463(3) 0.152(4) Uiso 1 1 d G A -1
H65 H 0.2631 0.5557 0.0663 0.183 Uiso 1 1 calc R A -1
C66 C 0.3061(2) 0.4654(3) 0.0840(3) 0.192(5) Uiso 1 1 d G A -1
H66 H 0.3151 0.4635 0.1297 0.230 Uiso 1 1 calc R A -1
C67 C 0.3237(3) 0.4134(3) 0.0547(3) 0.158(4) Uiso 1 1 d G A -1
H67 H 0.3448 0.3760 0.0805 0.189 Uiso 1 1 calc R A -1
C68 C 0.3105(3) 0.4162(3) -0.0122(3) 0.225(7) Uiso 1 1 d G A -1
H68 H 0.3225 0.3807 -0.0321 0.270 Uiso 1 1 calc R A -1
C69 C 0.2796(3) 0.4710(3) -0.0498(3) 0.225(7) Uiso 1 1 d G A -1
H69 H 0.2706 0.4730 -0.0955 0.270 Uiso 1 1 calc R A -1
C70 C 0.2620(3) 0.5230(3) -0.0206(3) 0.206(6) Uiso 1 1 d G A -1
H70 H 0.2409 0.5605 -0.0463 0.247 Uiso 1 1 calc R A -1
C71 C -0.0926(9) 1.1057(6) 0.1600(11) 0.291(10) Uiso 1 1 d R . .
H71A H -0.1154 1.1404 0.1278 0.436 Uiso 1 1 calc R . .
H71B H -0.1187 1.0961 0.1854 0.436 Uiso 1 1 calc R . .
H71C H -0.0899 1.0665 0.1362 0.436 Uiso 1 1 calc R . .
O1 O -0.0188(5) 1.1282(5) 0.2091(5) 0.231(4) Uiso 1 1 d . . .
H1 H -0.0120 1.1206 0.2486 0.277 Uiso 1 1 calc R . .

loop_
_atom_site_aniso_label
_atom_site_aniso_U_11
_atom_site_aniso_U_22
_atom_site_aniso_U_33
_atom_site_aniso_U_23
_atom_site_aniso_U_13
_atom_site_aniso_U_12
Ag1 0.05130(16) 0.0577(2) 0.04377(14) -0.00410(15) 0.01907(12) 0.00308(16)
Ag2 0.07902(19) 0.0638(2) 0.04491(13) 0.00427(15) 0.03471(12) -0.01124(18)
Ag3 0.04158(15) 0.0671(2) 0.04983(15) 0.00287(16) 0.01770(12) -0.00248(16)
Ag4 0.04748(17) 0.0645(2) 0.05505(17) 0.00002(17) 0.01858(13) 0.01669(16)
Ag5 0.0441(2) 0.0948(3) 0.04086(17) 0.0030(2) -0.00436(16) -0.0043(2)
Ag6 0.04327(17) 0.0768(3) 0.03787(14) 0.00523(16) 0.00888(13) 0.01266(17)
Ag7 0.04010(15) 0.0884(3) 0.04501(14) 0.00144(17) 0.02050(11) 0.01322(17)
Ag8 0.05009(16) 0.0743(2) 0.03261(12) 0.00299(15) 0.01807(11) 0.01228(17)
N1 0.0630(18) 0.050(2) 0.0419(14) 0.0017(15) 0.0302(12) -0.0069(17)
N2 0.0592(17) 0.048(2) 0.0309(12) -0.0049(14) 0.0245(11) -0.0053(16)
N3 0.0555(18) 0.062(2) 0.0301(13) 0.0035(15) 0.0206(12) -0.0014(18)
N4 0.0502(17) 0.042(2) 0.0563(17) 0.0036(16) 0.0252(13) 0.0087(16)
N5 0.0524(18) 0.060(2) 0.0454(15) 0.0018(17) 0.0222(13) 0.0031(18)
N6 0.075(2) 0.060(3) 0.061(2) 0.007(2) 0.0251(18) 0.002(2)
N7 0.0366(15) 0.060(2) 0.0368(14) 0.0086(15) 0.0154(12) 0.0084(16)
N8 0.0312(15) 0.063(2) 0.0405(15) 0.0127(16) 0.0132(12) 0.0098(16)
N9 0.0395(18) 0.072(3) 0.0397(16) 0.0182(18) 0.0087(14) 0.0052(18)
N10 0.048(2) 0.066(3) 0.0471(18) 0.0017(19) 0.0098(16) 0.007(2)
N11 0.043(2) 0.063(2) 0.0407(17) -0.0061(18) 0.0035(15) 0.0092(19)
N12 0.037(2) 0.090(3) 0.0313(17) 0.010(2) -0.0102(15) -0.002(2)
N13 0.0407(14) 0.060(2) 0.0466(14) 0.0175(15) 0.0258(11) 0.0118(16)
N14 0.0443(16) 0.060(2) 0.0425(14) 0.0157(16) 0.0220(12) 0.0119(17)
N15 0.0375(16) 0.061(2) 0.0457(15) 0.0074(16) 0.0187(12) 0.0012(17)
N16 0.0450(18) 0.089(3) 0.0370(15) -0.0023(19) 0.0159(13) 0.009(2)
N17 0.0457(17) 0.078(3) 0.0414(15) 0.0053(18) 0.0192(13) 0.0150(19)
N18 0.0463(18) 0.052(2) 0.0347(15) 0.0010(16) 0.0097(13) 0.0089(17)
N19 0.0436(16) 0.064(3) 0.0657(18) -0.0107(18) 0.0335(13) 0.0035(17)
N20 0.0503(16) 0.049(2) 0.0794(19) -0.0070(18) 0.0404(14) -0.0001(17)
N21 0.0385(15) 0.064(2) 0.0542(16) -0.0087(17) 0.0243(13) 0.0043(17)
N22 0.0413(15) 0.081(3) 0.0323(13) 0.0094(16) 0.0210(11) 0.0226(17)
N23 0.0419(15) 0.083(3) 0.0290(12) 0.0090(16) 0.0199(11) 0.0105(18)
N24 0.0336(16) 0.079(3) 0.0245(13) 0.0013(16) 0.0042(12) 0.0123(17)
C1 0.053(2) 0.053(3) 0.0384(17) 0.0094(19) 0.0190(15) 0.002(2)
C2 0.100(3) 0.059(3) 0.094(3) 0.010(3) 0.054(3) 0.002(3)
C3 0.113(8) 0.150(7) 0.310(13) 0.140(8) -0.078(8) 0.001(6)
C4 0.183(7) 0.083(5) 0.373(11) 0.103(6) 0.154(7) 0.022(5)
C5 0.0464(18) 0.041(2) 0.0402(16) 0.0002(17) 0.0219(14) -0.0024(18)
C6 0.058(2) 0.065(3) 0.057(2) 0.000(2) 0.0337(16) 0.000(2)
C7 0.103(3) 0.100(5) 0.075(3) 0.023(3) 0.049(2) 0.038(3)
C8 0.105(3) 0.074(4) 0.110(3) -0.014(3) 0.066(3) -0.005(3)
C9 0.069(2) 0.046(3) 0.072(2) 0.007(2) 0.0379(19) 0.008(2)
C10 0.080(3) 0.062(3) 0.070(2) 0.005(2) 0.041(2) 0.004(3)
C11 0.213(4) 0.119(6) 0.211(4) -0.054(4) 0.172(3) -0.085(4)
C12 0.148(5) 0.121(6) 0.083(3) 0.022(4) 0.058(3) 0.017(5)
C13 0.069(3) 0.057(3) 0.059(2) -0.012(2) 0.028(2) 0.007(2)
C14 0.143(4) 0.073(4) 0.160(4) -0.029(3) 0.112(3) -0.011(4)
C15 0.087(4) 0.243(11) 0.094(4) -0.023(6) 0.026(4) 0.056(6)
C16 0.130(6) 0.141(7) 0.108(5) -0.030(5) 0.049(4) 0.021(6)
C17 0.0400(19) 0.073(3) 0.0467(19) 0.002(2) 0.0198(15) -0.008(2)
C18 0.042(2) 0.104(5) 0.098(3) 0.009(3) 0.037(2) -0.001(3)
C19 0.094(4) 0.108(5) 0.323(8) 0.105(5) 0.119(4) 0.023(4)
C20 0.068(3) 0.119(6) 0.112(4) -0.001(4) 0.053(3) 0.004(4)
C21 0.049(2) 0.062(3) 0.0365(16) 0.0149(19) 0.0190(15) 0.002(2)
C22 0.115(3) 0.109(5) 0.075(2) 0.016(3) 0.064(2) 0.013(4)
C23 0.179(6) 0.175(8) 0.061(3) -0.015(4) 0.062(3) -0.029(7)
C24 0.129(5) 0.135(6) 0.085(3) 0.039(4) 0.050(3) -0.024(5)
C25 0.042(2) 0.080(4) 0.047(2) 0.008(2) 0.0085(19) -0.003(2)
C26 0.058(3) 0.092(4) 0.074(4) 0.014(3) -0.002(3) -0.020(3)
C27 0.154(7) 0.075(5) 0.115(6) -0.019(5) 0.025(5) -0.007(5)
C28 0.098(5) 0.195(8) 0.082(4) 0.028(5) 0.007(4) -0.058(5)
C29 0.039(2) 0.090(4) 0.0366(19) -0.004(2) 0.0080(17) 0.002(2)
C30 0.069(3) 0.056(3) 0.044(2) 0.000(2) -0.002(2) 0.000(3)
C31 0.124(5) 0.089(5) 0.075(3) -0.009(3) 0.041(3) -0.033(4)
C32 0.104(5) 0.133(7) 0.073(4) -0.003(5) 0.009(4) -0.008(5)
C33 0.0426(18) 0.032(2) 0.0435(17) 0.0049(17) 0.0188(14) 0.0031(17)
C34 0.054(2) 0.052(3) 0.085(3) -0.006(2) 0.0378(19) -0.008(2)
C35 0.065(3) 0.073(4) 0.196(6) -0.026(4) 0.068(3) 0.000(3)
C36 0.047(3) 0.268(11) 0.071(4) 0.046(5) 0.008(3) 0.018(5)
C37 0.0304(17) 0.078(3) 0.0394(17) 0.003(2) 0.0163(13) 0.008(2)
C38 0.053(2) 0.051(3) 0.067(2) -0.002(2) 0.0331(17) -0.005(2)
C39 0.075(2) 0.111(5) 0.076(2) -0.011(3) 0.0559(17) -0.008(3)
C40 0.050(3) 0.086(4) 0.082(3) 0.005(3) 0.024(2) 0.007(3)
C41 0.038(2) 0.065(3) 0.039(2) -0.005(2) 0.0025(17) 0.008(2)
C42 0.081(3) 0.073(4) 0.054(2) 0.005(3) 0.021(2) 0.022(3)
C43 0.193(6) 0.058(4) 0.133(4) -0.019(3) 0.100(4) -0.003(4)
C44 0.071(3) 0.151(6) 0.104(4) 0.000(4) 0.047(3) 0.043(4)
C45 0.0409(19) 0.045(2) 0.0383(17) -0.0002(17) 0.0139(15) 0.0043(18)
C46 0.052(3) 0.071(3) 0.050(2) -0.015(2) 0.0121(19) 0.011(2)
C47 0.136(5) 0.127(6) 0.056(2) 0.002(3) 0.050(3) 0.026(5)
C48 0.102(4) 0.085(4) 0.158(5) -0.073(4) 0.055(4) -0.027(4)
C49 0.051(2) 0.055(3) 0.0407(18) -0.0104(19) 0.0183(16) -0.007(2)
C50 0.064(3) 0.086(4) 0.071(3) -0.014(3) 0.031(2) -0.004(3)
C51 0.103(6) 0.197(10) 0.093(5) -0.030(6) 0.029(4) -0.005(6)
C52 0.124(5) 0.118(6) 0.121(5) -0.033(5) 0.060(4) -0.054(4)
C53 0.047(2) 0.073(3) 0.062(2) -0.007(2) 0.0306(17) -0.007(2)
C54 0.072(3) 0.071(3) 0.081(3) -0.022(3) 0.039(2) -0.006(3)
C55 0.192(5) 0.068(4) 0.212(6) 0.022(4) 0.133(4) 0.055(4)
C56 0.142(6) 0.134(7) 0.078(3) -0.021(4) 0.052(3) -0.018(6)
C57 0.050(2) 0.065(3) 0.0330(16) -0.0058(19) 0.0196(14) -0.001(2)
C58 0.079(3) 0.107(5) 0.054(2) -0.008(3) 0.0408(19) 0.005(3)
C59 0.153(3) 0.135(6) 0.104(2) -0.019(3) 0.1110(18) -0.018(4)
C60 0.185(5) 0.106(5) 0.110(3) -0.071(3) 0.100(3) -0.066(4)
C61 0.0321(17) 0.052(3) 0.0339(16) -0.0026(18) 0.0113(13) 0.0044(18)
C62 0.044(2) 0.119(5) 0.045(2) -0.002(3) 0.0173(17) 0.024(3)
C63 0.155(5) 0.124(6) 0.110(4) -0.016(4) 0.077(3) 0.053(4)
C64 0.066(3) 0.150(7) 0.085(3) 0.003(4) 0.050(2) 0.019(4)

loop_
_atom_type_symbol
_atom_type_description
_atom_type_scat_dispersion_real
_atom_type_scat_dispersion_imag
_atom_type_scat_source
C C 0.0033 0.0016 'International Tables Vol C Tables 4.2.6.8 and 6.1.1.4'
H H 0.0000 0.0000 'International Tables Vol C Tables 4.2.6.8 and 6.1.1.4'
N N 0.0061 0.0033 'International Tables Vol C Tables 4.2.6.8 and 6.1.1.4'
O O 0.0106 0.0060 'International Tables Vol C Tables 4.2.6.8 and 6.1.1.4'
Ag Ag -0.8971 1.1015 'International Tables Vol C Tables 4.2.6.8 and 6.1.1.4'

loop_
_geom_angle_atom_site_label_1
_geom_angle_atom_site_label_2
_geom_angle_atom_site_label_3
_geom_angle
_geom_angle_site_symmetry_1
_geom_angle_site_symmetry_3
N4 Ag1 N1 153.53(15) . .
N4 Ag1 N7 99.37(13) . .
N1 Ag1 N7 101.06(13) . .
N2 Ag2 N13 158.17(15) . .
N2 Ag2 N7 99.89(13) . .
N13 Ag2 N7 99.16(13) . .
N2 Ag2 Ag4 134.89(10) . .
N13 Ag2 Ag4 62.37(10) . .
N7 Ag2 Ag4 70.97(9) . .
N20 Ag3 N5 152.72(16) 3_566 .
N20 Ag3 N8 97.72(14) 3_566 .
N5 Ag3 N8 107.38(14) . .
N20 Ag3 N10 97.69(15) 3_566 4_575
N5 Ag3 N10 95.42(14) . 4_575
N8 Ag3 N10 83.98(12) . 4_575
N19 Ag4 N14 143.66(15) 3_566 .
N19 Ag4 N11 100.14(15) 3_566 4_575
N14 Ag4 N11 113.09(14) . 4_575
N19 Ag4 N8 100.07(13) 3_566 .
N14 Ag4 N8 95.98(12) . .
N11 Ag4 N8 87.17(12) 4_575 .
N19 Ag4 Ag2 153.62(11) 3_566 .
N14 Ag4 Ag2 61.78(10) . .
N11 Ag4 Ag2 61.41(10) 4_575 .
N8 Ag4 Ag2 62.61(9) . .
N9 Ag5 N12 178.06(18) . .
N18 Ag6 N24 135.99(15) . 4_565
N18 Ag6 N15 122.90(13) . .
N24 Ag6 N15 101.11(13) 4_565 .
N22 Ag7 N21 133.71(13) . .
N22 Ag7 N16 114.52(14) . .
N21 Ag7 N16 109.87(13) . .
N23 Ag8 N3 137.23(13) . 2_545
N23 Ag8 N17 115.47(14) . .
N3 Ag8 N17 106.63(13) 2_545 .
C1 N1 N2 106.7(4) . .
C1 N1 Ag1 135.0(3) . .
N2 N1 Ag1 118.0(2) . .
C5 N2 N1 104.8(3) . .
C5 N2 Ag2 134.8(3) . .
N1 N2 Ag2 118.7(3) . .
C5 N3 C1 104.6(4) . .
C5 N3 Ag8 127.1(3) . 2
C1 N3 Ag8 127.6(3) . 2
C9 N4 N5 107.2(4) . .
C9 N4 Ag1 131.6(4) . .
N5 N4 Ag1 120.1(3) . .
C13 N5 N4 105.4(4) . .
C13 N5 Ag3 132.6(4) . .
N4 N5 Ag3 118.9(3) . .
C13 N6 C9 102.7(4) . .
C17 N7 N8 106.7(3) . .
C17 N7 Ag2 115.1(3) . .
N8 N7 Ag2 103.3(2) . .
C17 N7 Ag1 122.0(3) . .
N8 N7 Ag1 119.7(2) . .
Ag2 N7 Ag1 87.13(10) . .
C21 N8 N7 105.3(3) . .
C21 N8 Ag3 116.2(3) . .
N7 N8 Ag3 106.6(2) . .
C21 N8 Ag4 126.3(3) . .
N7 N8 Ag4 117.0(2) . .
Ag3 N8 Ag4 82.74(9) . .
C21 N9 C17 102.9(3) . .
C21 N9 Ag5 130.2(3) . .
C17 N9 Ag5 126.4(3) . .
C25 N10 N11 108.3(4) . .
C25 N10 Ag3 119.6(4) . 4_676
N11 N10 Ag3 124.4(3) . 4_676
N10 N11 C29 106.4(4) . .
N10 N11 Ag4 102.3(3) . 4_676
C29 N11 Ag4 124.8(3) . 4_676
C25 N12 C29 105.7(4) . .
C25 N12 Ag5 129.6(4) . .
C29 N12 Ag5 124.6(3) . .
C33 N13 N14 106.5(4) . .
C33 N13 Ag2 136.4(3) . .
N14 N13 Ag2 115.3(2) . .
C37 N14 N13 105.8(3) . .
C37 N14 Ag4 136.5(3) . .
N13 N14 Ag4 112.9(3) . .
C37 N15 C33 101.7(4) . .
C37 N15 Ag6 120.1(3) . .
C33 N15 Ag6 136.3(3) . .
C41 N16 N17 106.9(4) . .
C41 N16 Ag7 133.2(4) . .
N17 N16 Ag7 113.5(3) . .
C45 N17 N16 105.8(4) . .
C45 N17 Ag8 132.3(3) . .
N16 N17 Ag8 117.1(2) . .
C41 N18 C45 103.8(3) . .
C41 N18 Ag6 128.3(3) . .
C45 N18 Ag6 127.8(3) . .
C49 N19 N20 105.3(4) . .
C49 N19 Ag4 136.5(4) . 3_566
N20 N19 Ag4 117.7(3) . 3_566
C53 N20 N19 106.3(4) . .
C53 N20 Ag3 134.6(4) . 3_566
N19 N20 Ag3 113.9(3) . 3_566
C49 N21 C53 102.4(4) . .
C49 N21 Ag7 133.1(3) . .
C53 N21 Ag7 123.7(3) . .
C57 N22 N23 106.0(3) . .
C57 N22 Ag7 129.7(3) . .
N23 N22 Ag7 124.3(2) . .
C61 N23 N22 106.8(3) . .
C61 N23 Ag8 133.3(3) . .
N22 N23 Ag8 119.3(2) . .
C57 N24 C61 102.9(3) . .
C57 N24 Ag6 134.1(3) . 4_666
C61 N24 Ag6 122.6(3) . 4_666
N1 C1 N3 112.2(4) . .
N1 C1 C2 121.7(5) . .
N3 C1 C2 126.0(5) . .
C3 C2 C4 127.3(9) . .
C3 C2 C1 114.2(7) . .
C4 C2 C1 112.5(6) . .
C3 C2 H2 98.1 . .
C4 C2 H2 98.1 . .
C1 C2 H2 98.1 . .
C2 C3 H3A 109.5 . .
C2 C3 H3B 109.5 . .
H3A C3 H3B 109.5 . .
C2 C3 H3C 109.5 . .
H3A C3 H3C 109.5 . .
H3B C3 H3C 109.5 . .
C2 C4 H4A 109.5 . .
C2 C4 H4B 109.5 . .
H4A C4 H4B 109.5 . .
C2 C4 H4C 109.5 . .
H4A C4 H4C 109.5 . .
H4B C4 H4C 109.5 . .
N3 C5 N2 111.6(4) . .
N3 C5 C6 125.6(4) . .
N2 C5 C6 122.7(4) . .
C5 C6 C8 111.7(4) . .
C5 C6 C7 111.5(4) . .
C8 C6 C7 110.8(5) . .
C5 C6 H6 107.5 . .
C8 C6 H6 107.5 . .
C7 C6 H6 107.5 . .
C6 C7 H7A 109.5 . .
C6 C7 H7B 109.5 . .
H7A C7 H7B 109.5 . .
C6 C7 H7C 109.5 . .
H7A C7 H7C 109.5 . .
H7B C7 H7C 109.5 . .
C6 C8 H8A 109.5 . .
C6 C8 H8B 109.5 . .
H8A C8 H8B 109.5 . .
C6 C8 H8C 109.5 . .
H8A C8 H8C 109.5 . .
H8B C8 H8C 109.5 . .
N4 C9 N6 111.1(5) . .
N4 C9 C10 124.8(5) . .
N6 C9 C10 124.0(5) . .
C12 C10 C9 111.2(5) . .
C12 C10 C11 115.0(6) . .
C9 C10 C11 109.8(5) . .
C12 C10 H10 106.8 . .
C9 C10 H10 106.8 . .
C11 C10 H10 106.8 . .
C10 C11 H11A 109.5 . .
C10 C11 H11B 109.5 . .
H11A C11 H11B 109.5 . .
C10 C11 H11C 109.5 . .
H11A C11 H11C 109.5 . .
H11B C11 H11C 109.5 . .
C10 C12 H12A 109.5 . .
C10 C12 H12B 109.5 . .
H12A C12 H12B 109.5 . .
C10 C12 H12C 109.5 . .
H12A C12 H12C 109.5 . .
H12B C12 H12C 109.5 . .
N6 C13 N5 113.4(5) . .
N6 C13 C14 126.0(5) . .
N5 C13 C14 120.4(5) . .
C16 C14 C15 114.2(7) . .
C16 C14 C13 113.5(6) . .
C15 C14 C13 109.4(6) . .
C16 C14 H14 106.4 . .
C15 C14 H14 106.4 . .
C13 C14 H14 106.4 . .
C14 C15 H15A 109.5 . .
C14 C15 H15B 109.5 . .
H15A C15 H15B 109.5 . .
C14 C15 H15C 109.5 . .
H15A C15 H15C 109.5 . .
H15B C15 H15C 109.5 . .
C14 C16 H16A 109.5 . .
C14 C16 H16B 109.5 . .
H16A C16 H16B 109.5 . .
C14 C16 H16C 109.5 . .
H16A C16 H16C 109.5 . .
H16B C16 H16C 109.5 . .
N7 C17 N9 111.8(4) . .
N7 C17 C18 122.0(4) . .
N9 C17 C18 126.2(4) . .
C19 C18 C17 116.5(7) . .
C19 C18 C20 118.6(5) . .
C17 C18 C20 113.1(6) . .
C19 C18 H18 101.6 . .
C17 C18 H18 101.6 . .
C20 C18 H18 101.6 . .
C18 C19 H19A 109.5 . .
C18 C19 H19B 109.5 . .
H19A C19 H19B 109.5 . .
C18 C19 H19C 109.5 . .
H19A C19 H19C 109.5 . .
H19B C19 H19C 109.5 . .
C18 C20 H20A 109.5 . .
C18 C20 H20B 109.5 . .
H20A C20 H20B 109.5 . .
C18 C20 H20C 109.5 . .
H20A C20 H20C 109.5 . .
H20B C20 H20C 109.5 . .
N8 C21 N9 113.2(4) . .
N8 C21 C22 120.1(4) . .
N9 C21 C22 126.7(4) . .
C23 C22 C24 120.0(6) . .
C23 C22 C21 113.9(6) . .
C24 C22 C21 111.9(6) . .
C23 C22 H22 102.7 . .
C24 C22 H22 102.7 . .
C21 C22 H22 102.7 . .
C22 C23 H23A 109.5 . .
C22 C23 H23B 109.5 . .
H23A C23 H23B 109.5 . .
C22 C23 H23C 109.5 . .
H23A C23 H23C 109.5 . .
H23B C23 H23C 109.5 . .
C22 C24 H24A 109.5 . .
C22 C24 H24B 109.5 . .
H24A C24 H24B 109.5 . .
C22 C24 H24C 109.5 . .
H24A C24 H24C 109.5 . .
H24B C24 H24C 109.5 . .
N10 C25 N12 110.6(5) . .
N10 C25 C26 123.3(5) . .
N12 C25 C26 126.0(4) . .
C27 C26 C25 112.7(6) . .
C27 C26 C28 110.8(6) . .
C25 C26 C28 111.1(6) . .
C27 C26 H26 107.3 . .
C25 C26 H26 107.3 . .
C28 C26 H26 107.3 . .
C26 C27 H27A 109.5 . .
C26 C27 H27B 109.5 . .
H27A C27 H27B 109.5 . .
C26 C27 H27C 109.5 . .
H27A C27 H27C 109.5 . .
H27B C27 H27C 109.5 . .
C26 C28 H28A 109.5 . .
C26 C28 H28B 109.5 . .
H28A C28 H28B 109.5 . .
C26 C28 H28C 109.5 . .
H28A C28 H28C 109.5 . .
H28B C28 H28C 109.5 . .
N12 C29 N11 109.0(5) . .
N12 C29 C30 124.7(4) . .
N11 C29 C30 126.0(5) . .
C29 C30 C32 113.4(5) . .
C29 C30 C31 110.7(5) . .
C32 C30 C31 111.3(6) . .
C29 C30 H30 107.0 . .
C32 C30 H30 107.0 . .
C31 C30 H30 107.0 . .
C30 C31 H31A 109.5 . .
C30 C31 H31B 109.5 . .
H31A C31 H31B 109.5 . .
C30 C31 H31C 109.5 . .
H31A C31 H31C 109.5 . .
H31B C31 H31C 109.5 . .
C30 C32 H32A 109.5 . .
C30 C32 H32B 109.5 . .
H32A C32 H32B 109.5 . .
C30 C32 H32C 109.5 . .
H32A C32 H32C 109.5 . .
H32B C32 H32C 109.5 . .
N13 C33 N15 112.4(4) . .
N13 C33 C34 121.5(4) . .
N15 C33 C34 126.1(4) . .
C35 C34 C33 113.9(4) . .
C35 C34 C36 113.7(6) . .
C33 C34 C36 108.6(5) . .
C35 C34 H34 106.7 . .
C33 C34 H34 106.7 . .
C36 C34 H34 106.7 . .
C34 C35 H35A 109.5 . .
C34 C35 H35B 109.5 . .
H35A C35 H35B 109.5 . .
C34 C35 H35C 109.5 . .
H35A C35 H35C 109.5 . .
H35B C35 H35C 109.5 . .
C34 C36 H36A 109.5 . .
C34 C36 H36B 109.5 . .
H36A C36 H36B 109.5 . .
C34 C36 H36C 109.5 . .
H36A C36 H36C 109.5 . .
H36B C36 H36C 109.5 . .
N14 C37 N15 113.6(4) . .
N14 C37 C38 124.2(4) . .
N15 C37 C38 122.2(4) . .
C37 C38 C40 111.8(4) . .
C37 C38 C39 109.4(4) . .
C40 C38 C39 111.4(4) . .
C37 C38 H38 108.0 . .
C40 C38 H38 108.0 . .
C39 C38 H38 108.0 . .
C38 C39 H39A 109.5 . .
C38 C39 H39B 109.5 . .
H39A C39 H39B 109.5 . .
C38 C39 H39C 109.5 . .
H39A C39 H39C 109.5 . .
H39B C39 H39C 109.5 . .
C38 C40 H40A 109.5 . .
C38 C40 H40B 109.5 . .
H40A C40 H40B 109.5 . .
C38 C40 H40C 109.5 . .
H40A C40 H40C 109.5 . .
H40B C40 H40C 109.5 . .
N16 C41 N18 112.1(5) . .
N16 C41 C42 121.9(4) . .
N18 C41 C42 125.9(4) . .
C43 C42 C44 113.6(6) . .
C43 C42 C41 111.9(6) . .
C44 C42 C41 113.5(5) . .
C43 C42 H42 105.7 . .
C44 C42 H42 105.7 . .
C41 C42 H42 105.7 . .
C42 C43 H43A 109.5 . .
C42 C43 H43B 109.5 . .
H43A C43 H43B 109.5 . .
C42 C43 H43C 109.5 . .
H43A C43 H43C 109.5 . .
H43B C43 H43C 109.5 . .
C42 C44 H44A 109.5 . .
C42 C44 H44B 109.5 . .
H44A C44 H44B 109.5 . .
C42 C44 H44C 109.5 . .
H44A C44 H44C 109.5 . .
H44B C44 H44C 109.5 . .
N17 C45 N18 111.3(4) . .
N17 C45 C46 122.0(4) . .
N18 C45 C46 126.6(4) . .
C45 C46 C48 111.5(5) . .
C45 C46 C47 112.0(5) . .
C48 C46 C47 112.7(5) . .
C45 C46 H46 106.7 . .
C48 C46 H46 106.7 . .
C47 C46 H46 106.7 . .
C46 C47 H47A 109.5 . .
C46 C47 H47B 109.5 . .
H47A C47 H47B 109.5 . .
C46 C47 H47C 109.5 . .
H47A C47 H47C 109.5 . .
H47B C47 H47C 109.5 . .
C46 C48 H48A 109.5 . .
C46 C48 H48B 109.5 . .
H48A C48 H48B 109.5 . .
C46 C48 H48C 109.5 . .
H48A C48 H48C 109.5 . .
H48B C48 H48C 109.5 . .
N19 C49 N21 114.4(4) . .
N19 C49 C50 119.4(5) . .
N21 C49 C50 125.9(5) . .
C51 C50 C49 110.5(6) . .
C51 C50 C52 114.7(6) . .
C49 C50 C52 113.8(5) . .
C51 C50 H50 105.6 . .
C49 C50 H50 105.6 . .
C52 C50 H50 105.6 . .
C50 C51 H51A 109.5 . .
C50 C51 H51B 109.5 . .
H51A C51 H51B 109.5 . .
C50 C51 H51C 109.5 . .
H51A C51 H51C 109.5 . .
H51B C51 H51C 109.5 . .
C50 C52 H52A 109.5 . .
C50 C52 H52B 109.5 . .
H52A C52 H52B 109.5 . .
C50 C52 H52C 109.5 . .
H52A C52 H52C 109.5 . .
H52B C52 H52C 109.5 . .
N20 C53 N21 111.6(5) . .
N20 C53 C54 122.3(5) . .
N21 C53 C54 126.2(5) . .
C53 C54 C56 116.0(6) . .
C53 C54 C55 112.0(5) . .
C56 C54 C55 113.3(6) . .
C53 C54 H54 104.7 . .
C56 C54 H54 104.7 . .
C55 C54 H54 104.7 . .
C54 C55 H55A 109.5 . .
C54 C55 H55B 109.5 . .
H55A C55 H55B 109.5 . .
C54 C55 H55C 109.5 . .
H55A C55 H55C 109.5 . .
H55B C55 H55C 109.5 . .
C54 C56 H56A 109.5 . .
C54 C56 H56B 109.5 . .
H56A C56 H56B 109.5 . .
C54 C56 H56C 109.5 . .
H56A C56 H56C 109.5 . .
H56B C56 H56C 109.5 . .
N22 C57 N24 112.1(4) . .
N22 C57 C58 122.6(4) . .
N24 C57 C58 125.2(4) . .
C60 C58 C59 120.4(5) . .
C60 C58 C57 115.6(6) . .
C59 C58 C57 112.2(5) . .
C60 C58 H58 101.5 . .
C59 C58 H58 101.5 . .
C57 C58 H58 101.5 . .
C58 C59 H59A 109.5 . .
C58 C59 H59B 109.5 . .
H59A C59 H59B 109.5 . .
C58 C59 H59C 109.5 . .
H59A C59 H59C 109.5 . .
H59B C59 H59C 109.5 . .
C58 C60 H60A 109.5 . .
C58 C60 H60B 109.5 . .
H60A C60 H60B 109.5 . .
C58 C60 H60C 109.5 . .
H60A C60 H60C 109.5 . .
H60B C60 H60C 109.5 . .
N23 C61 N24 112.2(4) . .
N23 C61 C62 125.1(4) . .
N24 C61 C62 122.7(3) . .
C63 C62 C64 114.7(5) . .
C63 C62 C61 111.5(5) . .
C64 C62 C61 110.9(5) . .
C63 C62 H62 106.4 . .
C64 C62 H62 106.4 . .
C61 C62 H62 106.4 . .
C62 C63 H63A 109.5 . .
C62 C63 H63B 109.5 . .
H63A C63 H63B 109.5 . .
C62 C63 H63C 109.5 . .
H63A C63 H63C 109.5 . .
H63B C63 H63C 109.5 . .
C62 C64 H64A 109.5 . .
C62 C64 H64B 109.5 . .
H64A C64 H64B 109.5 . .
C62 C64 H64C 109.5 . .
H64A C64 H64C 109.5 . .
H64B C64 H64C 109.5 . .
C66 C65 C70 120.0 . .
C66 C65 H65 120.0 . .
C70 C65 H65 120.0 . .
C65 C66 C67 120.0 . .
C65 C66 H66 120.0 . .
C67 C66 H66 120.0 . .
C68 C67 C66 120.0 . .
C68 C67 H67 120.0 . .
C66 C67 H67 120.0 . .
C69 C68 C67 120.0 . .
C69 C68 H68 120.0 . .
C67 C68 H68 120.0 . .
C70 C69 C68 120.0 . .
C70 C69 H69 120.0 . .
C68 C69 H69 120.0 . .
C69 C70 C65 120.0 . .
C69 C70 H70 120.0 . .
C65 C70 H70 120.0 . .
O1 C71 H71A 109.5 . .
O1 C71 H71B 109.5 . .
H71A C71 H71B 109.5 . .
O1 C71 H71C 109.5 . .
H71A C71 H71C 109.5 . .
H71B C71 H71C 109.5 . .
C71 O1 H1 109.5 . .

loop_
_geom_bond_atom_site_label_1
_geom_bond_atom_site_label_2
_geom_bond_distance
_geom_bond_site_symmetry_2
Ag1 N4 2.193(4) .
Ag1 N1 2.197(4) .
Ag1 N7 2.546(3) .
Ag2 N2 2.132(4) .
Ag2 N13 2.160(4) .
Ag2 N7 2.546(4) .
Ag2 Ag4 3.3697(6) .
Ag3 N20 2.177(4) 3_566
Ag3 N5 2.183(4) .
Ag3 N8 2.577(4) .
Ag3 N10 2.591(4) 4_575
Ag4 N19 2.207(4) 3_566
Ag4 N14 2.214(4) .
Ag4 N11 2.482(4) 4_575
Ag4 N8 2.628(3) .
Ag5 N9 2.077(3) .
Ag5 N12 2.091(3) .
Ag6 N18 2.207(3) .
Ag6 N24 2.279(3) 4_565
Ag6 N15 2.374(4) .
Ag7 N22 2.196(3) .
Ag7 N21 2.239(4) .
Ag7 N16 2.308(4) .
Ag8 N23 2.209(3) .
Ag8 N3 2.257(4) 2_545
Ag8 N17 2.306(4) .
N1 C1 1.313(6) .
N1 N2 1.407(5) .
N2 C5 1.355(6) .
N3 C5 1.341(6) .
N3 C1 1.350(6) .
N3 Ag8 2.257(4) 2
N4 C9 1.296(6) .
N4 N5 1.372(6) .
N5 C13 1.321(7) .
N6 C13 1.313(7) .
N6 C9 1.386(7) .
N7 C17 1.298(5) .
N7 N8 1.408(6) .
N8 C21 1.319(5) .
N9 C21 1.337(6) .
N9 C17 1.387(6) .
N10 C25 1.323(6) .
N10 N11 1.359(6) .
N10 Ag3 2.591(4) 4_676
N11 C29 1.372(5) .
N11 Ag4 2.482(4) 4_676
N12 C25 1.350(7) .
N12 C29 1.363(7) .
N13 C33 1.308(5) .
N13 N14 1.398(5) .
N14 C37 1.304(6) .
N15 C37 1.363(6) .
N15 C33 1.377(6) .
N16 C41 1.298(6) .
N16 N17 1.383(6) .
N17 C45 1.323(5) .
N18 C41 1.344(6) .
N18 C45 1.352(6) .
N19 C49 1.301(6) .
N19 N20 1.389(6) .
N19 Ag4 2.207(4) 3_566
N20 C53 1.324(7) .
N20 Ag3 2.177(4) 3_566
N21 C49 1.335(6) .
N21 C53 1.364(6) .
N22 C57 1.327(5) .
N22 N23 1.374(5) .
N23 C61 1.310(5) .
N24 C57 1.349(6) .
N24 C61 1.360(5) .
N24 Ag6 2.279(3) 4_666
C1 C2 1.518(8) .
C2 C3 1.308(11) .
C2 C4 1.441(12) .
C2 H2 1.0000 .
C3 H3A 0.9800 .
C3 H3B 0.9800 .
C3 H3C 0.9800 .
C4 H4A 0.9800 .
C4 H4B 0.9800 .
C4 H4C 0.9800 .
C5 C6 1.491(7) .
C6 C8 1.506(8) .
C6 C7 1.544(7) .
C6 H6 1.0000 .
C7 H7A 0.9800 .
C7 H7B 0.9800 .
C7 H7C 0.9800 .
C8 H8A 0.9800 .
C8 H8B 0.9800 .
C8 H8C 0.9800 .
C9 C10 1.493(8) .
C10 C12 1.480(8) .
C10 C11 1.541(9) .
C10 H10 1.0000 .
C11 H11A 0.9800 .
C11 H11B 0.9800 .
C11 H11C 0.9800 .
C12 H12A 0.9800 .
C12 H12B 0.9800 .
C12 H12C 0.9800 .
C13 C14 1.545(9) .
C14 C16 1.465(10) .
C14 C15 1.506(9) .
C14 H14 1.0000 .
C15 H15A 0.9800 .
C15 H15B 0.9800 .
C15 H15C 0.9800 .
C16 H16A 0.9800 .
C16 H16B 0.9800 .
C16 H16C 0.9800 .
C17 C18 1.502(8) .
C18 C19 1.377(10) .
C18 C20 1.520(9) .
C18 H18 1.0000 .
C19 H19A 0.9800 .
C19 H19B 0.9800 .
C19 H19C 0.9800 .
C20 H20A 0.9800 .
C20 H20B 0.9800 .
C20 H20C 0.9800 .
C21 C22 1.523(8) .
C22 C23 1.465(11) .
C22 C24 1.466(10) .
C22 H22 1.0000 .
C23 H23A 0.9800 .
C23 H23B 0.9800 .
C23 H23C 0.9800 .
C24 H24A 0.9800 .
C24 H24B 0.9800 .
C24 H24C 0.9800 .
C25 C26 1.495(9) .
C26 C27 1.492(11) .
C26 C28 1.526(12) .
C26 H26 1.0000 .
C27 H27A 0.9800 .
C27 H27B 0.9800 .
C27 H27C 0.9800 .
C28 H28A 0.9800 .
C28 H28B 0.9800 .
C28 H28C 0.9800 .
C29 C30 1.473(8) .
C30 C32 1.509(10) .
C30 C31 1.522(10) .
C30 H30 1.0000 .
C31 H31A 0.9800 .
C31 H31B 0.9800 .
C31 H31C 0.9800 .
C32 H32A 0.9800 .
C32 H32B 0.9800 .
C32 H32C 0.9800 .
C33 C34 1.497(7) .
C34 C35 1.496(9) .
C34 C36 1.518(8) .
C34 H34 1.0000 .
C35 H35A 0.9800 .
C35 H35B 0.9800 .
C35 H35C 0.9800 .
C36 H36A 0.9800 .
C36 H36B 0.9800 .
C36 H36C 0.9800 .
C37 C38 1.511(7) .
C38 C40 1.531(6) .
C38 C39 1.553(8) .
C38 H38 1.0000 .
C39 H39A 0.9800 .
C39 H39B 0.9800 .
C39 H39C 0.9800 .
C40 H40A 0.9800 .
C40 H40B 0.9800 .
C40 H40C 0.9800 .
C41 C42 1.537(8) .
C42 C43 1.470(9) .
C42 C44 1.479(8) .
C42 H42 1.0000 .
C43 H43A 0.9800 .
C43 H43B 0.9800 .
C43 H43C 0.9800 .
C44 H44A 0.9800 .
C44 H44B 0.9800 .
C44 H44C 0.9800 .
C45 C46 1.494(7) .
C46 C48 1.499(9) .
C46 C47 1.526(9) .
C46 H46 1.0000 .
C47 H47A 0.9800 .
C47 H47B 0.9800 .
C47 H47C 0.9800 .
C48 H48A 0.9800 .
C48 H48B 0.9800 .
C48 H48C 0.9800 .
C49 C50 1.524(8) .
C50 C51 1.488(9) .
C50 C52 1.529(11) .
C50 H50 1.0000 .
C51 H51A 0.9800 .
C51 H51B 0.9800 .
C51 H51C 0.9800 .
C52 H52A 0.9800 .
C52 H52B 0.9800 .
C52 H52C 0.9800 .
C53 C54 1.478(8) .
C54 C56 1.483(9) .
C54 C55 1.538(9) .
C54 H54 1.0000 .
C55 H55A 0.9800 .
C55 H55B 0.9800 .
C55 H55C 0.9800 .
C56 H56A 0.9800 .
C56 H56B 0.9800 .
C56 H56C 0.9800 .
C57 C58 1.521(7) .
C58 C60 1.428(9) .
C58 C59 1.481(10) .
C58 H58 1.0000 .
C59 H59A 0.9800 .
C59 H59B 0.9800 .
C59 H59C 0.9800 .
C60 H60A 0.9800 .
C60 H60B 0.9800 .
C60 H60C 0.9800 .
C61 C62 1.508(7) .
C62 C63 1.484(9) .
C62 C64 1.503(9) .
C62 H62 1.0000 .
C63 H63A 0.9800 .
C63 H63B 0.9800 .
C63 H63C 0.9800 .
C64 H64A 0.9800 .
C64 H64B 0.9800 .
C64 H64C 0.9800 .
C65 C66 1.3900 .
C65 C70 1.3900 .
C65 H65 0.9500 .
C66 C67 1.3900 .
C66 H66 0.9500 .
C67 C68 1.3900 .
C67 H67 0.9500 .
C68 C69 1.3900 .
C68 H68 0.9500 .
C69 C70 1.3900 .
C69 H69 0.9500 .
C70 H70 0.9500 .
C71 O1 1.57(2) .
C71 H71A 0.9800 .
C71 H71B 0.9800 .
C71 H71C 0.9800 .
O1 H1 0.8400 .
